data_2229247
loop_
_publ_author_name
'Choi, Hong Dae'
'Seo, Pil Ja'
'Son, Byeng Wha'
'Lee, Uk'

_publ_section_title
;
 5-Bromo-3-(4-fluorophenylsulfinyl)-2,4,6-trimethyl-1-benzofuran
;
_journal_coeditor_code SU2248
_journal_issue 2
_journal_name_full 'Acta Crystallographica Section E'
_journal_page_first o471
_journal_paper_doi 10.1107/S1600536811002303
_journal_volume 67
_journal_year 2011
_chemical_formula_iupac 'C17 H14 Br F O2 S'
_chemical_formula_moiety 'C17 H14 Br F O2 S'
_chemical_formula_sum 'C17 H14 Br F O2 S'
_chemical_formula_weight 381.25
_chemical_name_systematic
;
5-Bromo-3-(4-fluorophenylsulfinyl)-2,4,6-trimethyl-1-benzofuran
;
_space_group_IT_number 2
_symmetry_cell_setting triclinic
_symmetry_space_group_name_Hall '-P 1'
_symmetry_space_group_name_H-M 'P -1'
_atom_sites_solution_hydrogens difmap
_atom_sites_solution_primary direct
_atom_sites_solution_secondary difmap
_cell_angle_alpha 71.551(2)
_cell_angle_beta 84.206(2)
_cell_angle_gamma 74.850(2)
_cell_formula_units_Z 2
_cell_length_a 7.6121(3)
_cell_length_b 8.3551(3)
_cell_length_c 13.0681(4)
_cell_measurement_reflns_used 6469
_cell_measurement_temperature 173(2)
_cell_measurement_theta_max 27.42
_cell_measurement_theta_min 2.65
_cell_volume 760.86(5)
_computing_cell_refinement '<i>SAINT</i> (Bruker, 2009)'
_computing_data_collection '<i>APEX2</i> (Bruker, 2009)'
_computing_data_reduction '<i>SAINT</i> (Bruker, 2009)'
_computing_molecular_graphics '<i>ORTEP-3</i> (Farrugia, 1997) and <i>DIAMOND</i> (Brandenburg, 1998)'
_computing_publication_material '<i>SHELXL97</i> (Sheldrick, 2008)'
_computing_structure_refinement '<i>SHELXL97</i> (Sheldrick, 2008)'
_computing_structure_solution '<i>SHELXS97</i> (Sheldrick, 2008)'
_diffrn_ambient_temperature 173(2)
_diffrn_detector_area_resol_mean 10.0
_diffrn_measured_fraction_theta_full 0.995
_diffrn_measured_fraction_theta_max 0.995
_diffrn_measurement_device_type 'Bruker SMART APEXII CCD'
_diffrn_measurement_method '\f and \w'
_diffrn_radiation_monochromator 'graphite multilayer'
_diffrn_radiation_source 'rotating anode'
_diffrn_radiation_type MoK\a
_diffrn_radiation_wavelength 0.71073
_diffrn_reflns_av_R_equivalents 0.0201
_diffrn_reflns_av_sigmaI/netI 0.0212
_diffrn_reflns_limit_h_max 9
_diffrn_reflns_limit_h_min -9
_diffrn_reflns_limit_k_max 10
_diffrn_reflns_limit_k_min -10
_diffrn_reflns_limit_l_max 16
_diffrn_reflns_limit_l_min -16
_diffrn_reflns_number 13138
_diffrn_reflns_theta_full 27.56
_diffrn_reflns_theta_max 27.56
_diffrn_reflns_theta_min 1.64
_diffrn_standards_number 0
_exptl_absorpt_coefficient_mu 2.853
_exptl_absorpt_correction_T_max 0.7456
_exptl_absorpt_correction_T_min 0.6212
_exptl_absorpt_correction_type multi-scan
_exptl_absorpt_process_details '(SADABS; Bruker, 2009)'
_exptl_crystal_colour colourless
_exptl_crystal_density_diffrn 1.664
_exptl_crystal_density_method 'not measured'
_exptl_crystal_description block
_exptl_crystal_F_000 384
_exptl_crystal_size_max 0.288
_exptl_crystal_size_mid 0.275
_exptl_crystal_size_min 0.177
_refine_diff_density_max 0.366
_refine_diff_density_min -0.358
_refine_ls_extinction_method none
_refine_ls_goodness_of_fit_ref 1.030
_refine_ls_hydrogen_treatment constr
_refine_ls_matrix_type full
_refine_ls_number_parameters 202
_refine_ls_number_reflns 3491
_refine_ls_number_restraints 0
_refine_ls_restrained_S_all 1.030
_refine_ls_R_factor_all 0.0334
_refine_ls_R_factor_gt 0.0262
_refine_ls_shift/su_max 0.001
_refine_ls_shift/su_mean 0.000
_refine_ls_structure_factor_coef Fsqd
_refine_ls_weighting_details 'calc w=1/[\s^2^(Fo^2^)+(0.0383P)^2^+0.2490P] where P=(Fo^2^+2Fc^2^)/3'
_refine_ls_weighting_scheme calc
_refine_ls_wR_factor_gt 0.0665
_refine_ls_wR_factor_ref 0.0695
_reflns_number_gt 3041
_reflns_number_total 3491
_reflns_threshold_expression I>2\s(I)
_cod_data_source_file su2248.cif
_cod_data_source_block I
_cod_database_code 2229247
_cod_database_fobs_code 2229247

loop_
_symmetry_equiv_pos_as_xyz
'x, y, z'
'-x, -y, -z'

loop_
_atom_site_type_symbol
_atom_site_label
_atom_site_fract_x
_atom_site_fract_y
_atom_site_fract_z
_atom_site_U_iso_or_equiv
_atom_site_adp_type
_atom_site_calc_flag
_atom_site_refinement_flags
_atom_site_occupancy
_atom_site_disorder_assembly
_atom_site_disorder_group
Br Br1 0.68278(3) 0.91822(3) 0.615760(17) 0.04054(8) Uani d . 1 . .
S S1 0.95005(6) 0.77098(6) 0.16447(4) 0.02943(11) Uani d . 1 . .
F F1 0.29820(17) 1.33971(15) 0.03005(12) 0.0499(3) Uani d . 1 . .
O O1 0.81454(17) 0.38324(15) 0.38631(10) 0.0286(3) Uani d . 1 . .
O O2 1.09273(18) 0.84985(19) 0.18473(12) 0.0412(3) Uani d . 1 . .
C C1 0.8798(2) 0.6334(2) 0.28464(14) 0.0245(3) Uani d . 1 . .
C C2 0.8185(2) 0.6538(2) 0.38953(14) 0.0231(3) Uani d . 1 . .
C C3 0.7943(2) 0.7847(2) 0.43920(15) 0.0255(4) Uani d . 1 . .
C C4 0.7266(2) 0.7438(2) 0.54461(15) 0.0273(4) Uani d . 1 . .
C C5 0.6871(2) 0.5839(2) 0.60321(15) 0.0290(4) Uani d . 1 . .
C C6 0.7165(2) 0.4558(2) 0.55291(16) 0.0299(4) Uani d . 1 . .
H H6 0.6936 0.3450 0.5895 0.036 Uiso calc R 1 . .
C C7 0.7801(2) 0.4951(2) 0.44808(15) 0.0252(4) Uani d . 1 . .
C C8 0.8752(2) 0.4705(2) 0.28794(15) 0.0267(4) Uani d . 1 . .
C C9 0.8414(3) 0.9549(2) 0.38215(17) 0.0351(4) Uani d . 1 . .
H H9A 0.7298 1.0449 0.3573 0.053 Uiso calc R 1 . .
H H9B 0.9218 0.9435 0.3200 0.053 Uiso calc R 1 . .
H H9C 0.9035 0.9875 0.4318 0.053 Uiso calc R 1 . .
C C10 0.6144(3) 0.5493(3) 0.71775(17) 0.0402(5) Uani d . 1 . .
H H10A 0.6073 0.4276 0.7465 0.060 Uiso calc R 1 . .
H H10B 0.4927 0.6256 0.7191 0.060 Uiso calc R 1 . .
H H10C 0.6959 0.5720 0.7621 0.060 Uiso calc R 1 . .
C C11 0.9167(3) 0.3742(3) 0.20722(17) 0.0348(4) Uani d . 1 . .
H H11A 0.9711 0.4421 0.1423 0.052 Uiso calc R 1 . .
H H11B 0.8041 0.3550 0.1884 0.052 Uiso calc R 1 . .
H H11C 1.0024 0.2618 0.2376 0.052 Uiso calc R 1 . .
C C12 0.7454(2) 0.9425(2) 0.13416(14) 0.0257(4) Uani d . 1 . .
C C13 0.5734(2) 0.9108(2) 0.15511(15) 0.0289(4) Uani d . 1 . .
H H13 0.5602 0.7970 0.1932 0.035 Uiso calc R 1 . .
C C14 0.4209(3) 1.0452(2) 0.12041(15) 0.0309(4) Uani d . 1 . .
H H14 0.3019 1.0261 0.1343 0.037 Uiso calc R 1 . .
C C15 0.4475(3) 1.2070(2) 0.06525(16) 0.0334(4) Uani d . 1 . .
C C16 0.6159(3) 1.2419(2) 0.04298(16) 0.0352(4) Uani d . 1 . .
H H16 0.6282 1.3559 0.0044 0.042 Uiso calc R 1 . .
C C17 0.7673(3) 1.1072(2) 0.07804(15) 0.0304(4) Uani d . 1 . .
H H17 0.8858 1.1275 0.0637 0.036 Uiso calc R 1 . .

loop_
_atom_site_aniso_label
_atom_site_aniso_U_11
_atom_site_aniso_U_22
_atom_site_aniso_U_33
_atom_site_aniso_U_12
_atom_site_aniso_U_13
_atom_site_aniso_U_23
Br1 0.04469(13) 0.04331(13) 0.03878(13) -0.00562(9) -0.00095(9) -0.02358(10)
S1 0.0305(2) 0.0312(2) 0.0273(2) -0.01179(18) 0.00611(18) -0.00835(18)
F1 0.0479(7) 0.0343(6) 0.0595(8) -0.0004(5) -0.0100(6) -0.0080(6)
O1 0.0337(7) 0.0233(6) 0.0299(7) -0.0091(5) -0.0026(5) -0.0073(5)
O2 0.0314(7) 0.0458(8) 0.0478(9) -0.0209(6) 0.0053(6) -0.0088(7)
C1 0.0236(8) 0.0255(8) 0.0251(9) -0.0081(6) -0.0015(7) -0.0065(7)
C2 0.0202(8) 0.0248(8) 0.0249(9) -0.0072(6) -0.0015(7) -0.0068(7)
C3 0.0239(8) 0.0250(8) 0.0288(9) -0.0073(7) -0.0038(7) -0.0076(7)
C4 0.0247(8) 0.0307(9) 0.0285(9) -0.0038(7) -0.0036(7) -0.0132(8)
C5 0.0228(8) 0.0370(9) 0.0251(9) -0.0063(7) -0.0024(7) -0.0065(8)
C6 0.0293(9) 0.0281(9) 0.0293(10) -0.0095(7) -0.0033(8) -0.0019(7)
C7 0.0235(8) 0.0235(8) 0.0285(9) -0.0052(6) -0.0054(7) -0.0067(7)
C8 0.0254(8) 0.0273(8) 0.0281(9) -0.0064(7) -0.0037(7) -0.0083(7)
C9 0.0463(11) 0.0296(9) 0.0351(11) -0.0175(8) 0.0016(9) -0.0115(8)
C10 0.0366(10) 0.0530(12) 0.0297(10) -0.0125(9) 0.0059(9) -0.0113(9)
C11 0.0390(10) 0.0322(9) 0.0369(11) -0.0072(8) -0.0012(9) -0.0168(9)
C12 0.0334(9) 0.0271(8) 0.0203(8) -0.0123(7) 0.0025(7) -0.0092(7)
C13 0.0365(10) 0.0282(9) 0.0242(9) -0.0147(7) 0.0005(8) -0.0057(7)
C14 0.0337(9) 0.0361(10) 0.0272(9) -0.0138(8) 0.0008(8) -0.0118(8)
C15 0.0414(10) 0.0300(9) 0.0292(10) -0.0052(8) -0.0047(8) -0.0108(8)
C16 0.0509(12) 0.0249(9) 0.0321(10) -0.0155(8) -0.0015(9) -0.0065(8)
C17 0.0394(10) 0.0314(9) 0.0261(9) -0.0189(8) 0.0031(8) -0.0095(8)

loop_
_atom_type_symbol
_atom_type_description
_atom_type_scat_dispersion_real
_atom_type_scat_dispersion_imag
_atom_type_scat_source
C C 0.0033 0.0016 'International Tables Vol C Tables 4.2.6.8 and 6.1.1.4'
H H 0.0000 0.0000 'International Tables Vol C Tables 4.2.6.8 and 6.1.1.4'
O O 0.0106 0.0060 'International Tables Vol C Tables 4.2.6.8 and 6.1.1.4'
S S 0.1246 0.1234 'International Tables Vol C Tables 4.2.6.8 and 6.1.1.4'
F F 0.0171 0.0103 'International Tables Vol C Tables 4.2.6.8 and 6.1.1.4'
Br Br -0.2901 2.4595 'International Tables Vol C Tables 4.2.6.8 and 6.1.1.4'

loop_
_geom_angle_atom_site_label_1
_geom_angle_atom_site_label_2
_geom_angle_atom_site_label_3
_geom_angle_site_symmetry_1
_geom_angle_site_symmetry_3
_geom_angle
_geom_angle_publ_flag
O2 S1 C1 . . 111.31(9) ?
O2 S1 C12 . . 106.48(8) ?
C1 S1 C12 . . 99.80(8) ?
C8 O1 C7 . . 106.59(13) ?
C8 C1 C2 . . 107.38(15) ?
C8 C1 S1 . . 118.89(14) ?
C2 C1 S1 . . 133.73(13) ?
C7 C2 C3 . . 119.38(16) ?
C7 C2 C1 . . 104.21(15) ?
C3 C2 C1 . . 136.40(16) ?
C4 C3 C2 . . 115.25(15) ?
C4 C3 C9 . . 122.91(16) ?
C2 C3 C9 . . 121.84(16) ?
C3 C4 C5 . . 125.19(17) ?
C3 C4 Br1 . . 117.61(13) ?
C5 C4 Br1 . . 117.20(14) ?
C6 C5 C4 . . 118.23(17) ?
C6 C5 C10 . . 119.74(18) ?
C4 C5 C10 . . 122.03(18) ?
C7 C6 C5 . . 117.35(17) ?
C7 C6 H6 . . 121.3 ?
C5 C6 H6 . . 121.3 ?
C6 C7 O1 . . 124.64(16) ?
C6 C7 C2 . . 124.57(17) ?
O1 C7 C2 . . 110.78(15) ?
C1 C8 O1 . . 111.03(16) ?
C1 C8 C11 . . 133.38(18) ?
O1 C8 C11 . . 115.56(15) ?
C3 C9 H9A . . 109.5 ?
C3 C9 H9B . . 109.5 ?
H9A C9 H9B . . 109.5 ?
C3 C9 H9C . . 109.5 ?
H9A C9 H9C . . 109.5 ?
H9B C9 H9C . . 109.5 ?
C5 C10 H10A . . 109.5 ?
C5 C10 H10B . . 109.5 ?
H10A C10 H10B . . 109.5 ?
C5 C10 H10C . . 109.5 ?
H10A C10 H10C . . 109.5 ?
H10B C10 H10C . . 109.5 ?
C8 C11 H11A . . 109.5 ?
C8 C11 H11B . . 109.5 ?
H11A C11 H11B . . 109.5 ?
C8 C11 H11C . . 109.5 ?
H11A C11 H11C . . 109.5 ?
H11B C11 H11C . . 109.5 ?
C17 C12 C13 . . 120.84(17) ?
C17 C12 S1 . . 116.44(14) ?
C13 C12 S1 . . 122.38(13) ?
C14 C13 C12 . . 119.93(16) ?
C14 C13 H13 . . 120.0 ?
C12 C13 H13 . . 120.0 ?
C15 C14 C13 . . 117.72(17) ?
C15 C14 H14 . . 121.1 ?
C13 C14 H14 . . 121.1 ?
F1 C15 C16 . . 118.27(17) ?
F1 C15 C14 . . 118.11(17) ?
C16 C15 C14 . . 123.61(18) ?
C15 C16 C17 . . 118.30(17) ?
C15 C16 H16 . . 120.9 ?
C17 C16 H16 . . 120.9 ?
C16 C17 C12 . . 119.60(17) ?
C16 C17 H17 . . 120.2 ?
C12 C17 H17 . . 120.2 ?

loop_
_geom_bond_atom_site_label_1
_geom_bond_atom_site_label_2
_geom_bond_site_symmetry_2
_geom_bond_distance
_geom_bond_publ_flag
Br1 C4 . 1.9077(18) ?
S1 O2 . 1.4922(14) ?
S1 C1 . 1.7559(18) ?
S1 C12 . 1.7990(18) ?
F1 C15 . 1.363(2) ?
O1 C8 . 1.364(2) ?
O1 C7 . 1.379(2) ?
C1 C8 . 1.357(2) ?
C1 C2 . 1.450(2) ?
C2 C7 . 1.395(2) ?
C2 C3 . 1.404(2) ?
C3 C4 . 1.390(3) ?
C3 C9 . 1.499(2) ?
C4 C5 . 1.406(3) ?
C5 C6 . 1.386(3) ?
C5 C10 . 1.508(3) ?
C6 C7 . 1.372(3) ?
C6 H6 . 0.9500 ?
C8 C11 . 1.482(3) ?
C9 H9A . 0.9800 ?
C9 H9B . 0.9800 ?
C9 H9C . 0.9800 ?
C10 H10A . 0.9800 ?
C10 H10B . 0.9800 ?
C10 H10C . 0.9800 ?
C11 H11A . 0.9800 ?
C11 H11B . 0.9800 ?
C11 H11C . 0.9800 ?
C12 C17 . 1.384(2) ?
C12 C13 . 1.387(3) ?
C13 C14 . 1.384(3) ?
C13 H13 . 0.9500 ?
C14 C15 . 1.373(3) ?
C14 H14 . 0.9500 ?
C15 C16 . 1.371(3) ?
C16 C17 . 1.381(3) ?
C16 H16 . 0.9500 ?
C17 H17 . 0.9500 ?

loop_
_geom_hbond_atom_site_label_D
_geom_hbond_atom_site_label_H
_geom_hbond_atom_site_label_A
_geom_hbond_site_symmetry_A
_geom_hbond_distance_DH
_geom_hbond_distance_HA
_geom_hbond_distance_DA
_geom_hbond_angle_DHA
C14 H14 O2 1_455 0.95 2.35 3.232(2) 154

loop_
_geom_torsion_atom_site_label_1
_geom_torsion_atom_site_label_2
_geom_torsion_atom_site_label_3
_geom_torsion_atom_site_label_4
_geom_torsion_site_symmetry_1
_geom_torsion_site_symmetry_2
_geom_torsion_site_symmetry_3
_geom_torsion_site_symmetry_4
_geom_torsion
_geom_torsion_publ_flag
O2 S1 C1 C8 . . . . -129.96(14) ?
C12 S1 C1 C8 . . . . 117.93(14) ?
O2 S1 C1 C2 . . . . 50.88(19) ?
C12 S1 C1 C2 . . . . -61.23(18) ?
C8 C1 C2 C7 . . . . -0.43(18) ?
S1 C1 C2 C7 . . . . 178.79(15) ?
C8 C1 C2 C3 . . . . 178.85(19) ?
S1 C1 C2 C3 . . . . -1.9(3) ?
C7 C2 C3 C4 . . . . -2.0(2) ?
C1 C2 C3 C4 . . . . 178.83(18) ?
C7 C2 C3 C9 . . . . 177.13(16) ?
C1 C2 C3 C9 . . . . -2.1(3) ?
C2 C3 C4 C5 . . . . 1.8(3) ?
C9 C3 C4 C5 . . . . -177.33(17) ?
C2 C3 C4 Br1 . . . . -178.05(12) ?
C9 C3 C4 Br1 . . . . 2.9(2) ?
C3 C4 C5 C6 . . . . -0.3(3) ?
Br1 C4 C5 C6 . . . . 179.50(13) ?
C3 C4 C5 C10 . . . . 179.78(18) ?
Br1 C4 C5 C10 . . . . -0.4(2) ?
C4 C5 C6 C7 . . . . -0.9(3) ?
C10 C5 C6 C7 . . . . 179.00(17) ?
C5 C6 C7 O1 . . . . -179.30(15) ?
C5 C6 C7 C2 . . . . 0.6(3) ?
C8 O1 C7 C6 . . . . 179.95(17) ?
C8 O1 C7 C2 . . . . 0.00(18) ?
C3 C2 C7 C6 . . . . 0.9(3) ?
C1 C2 C7 C6 . . . . -179.68(17) ?
C3 C2 C7 O1 . . . . -179.17(14) ?
C1 C2 C7 O1 . . . . 0.26(18) ?
C2 C1 C8 O1 . . . . 0.47(19) ?
S1 C1 C8 O1 . . . . -178.89(11) ?
C2 C1 C8 C11 . . . . 178.42(19) ?
S1 C1 C8 C11 . . . . -0.9(3) ?
C7 O1 C8 C1 . . . . -0.30(19) ?
C7 O1 C8 C11 . . . . -178.65(15) ?
O2 S1 C12 C17 . . . . 34.56(16) ?
C1 S1 C12 C17 . . . . 150.39(14) ?
O2 S1 C12 C13 . . . . -152.09(15) ?
C1 S1 C12 C13 . . . . -36.26(17) ?
C17 C12 C13 C14 . . . . -0.5(3) ?
S1 C12 C13 C14 . . . . -173.54(14) ?
C12 C13 C14 C15 . . . . 0.3(3) ?
C13 C14 C15 F1 . . . . 179.50(17) ?
C13 C14 C15 C16 . . . . 0.0(3) ?
F1 C15 C16 C17 . . . . -179.61(17) ?
C14 C15 C16 C17 . . . . -0.1(3) ?
C15 C16 C17 C12 . . . . -0.1(3) ?
C13 C12 C17 C16 . . . . 0.4(3) ?
S1 C12 C17 C16 . . . . 173.82(15) ?
